data_7049640
loop_
_publ_author_name
'Palenzuela, Miguel'
'Mu\~noz, M&#x00AA; Teresa'
'Vega, Juan F.'
'Guti\'errez-Rodr\'iguez, \'Angel'
'Cuenca, Tom\'as'
'Mosquera, Marta E. G.'

_publ_section_title
;
 Heterobimetallic aluminate derivatives with bulky phenoxide ligands: a
 catalyst for selective vinyl polymerization.
;
_journal_issue 19
_journal_name_full 'Dalton transactions (Cambridge, England : 2003)'
_journal_page_first 6435
_journal_page_last 6444
_journal_paper_doi 10.1039/c9dt00761j
_journal_volume 48
_journal_year 2019
_chemical_formula_moiety 'C74 H72 Al K O2.C7 H8'
_chemical_formula_sum 'C81 H80 Al K O2'
_chemical_formula_weight 1151.53
_space_group_crystal_system monoclinic
_space_group_IT_number 14
_space_group_name_Hall '-P 2ybc'
_space_group_name_H-M_alt 'P 1 21/c 1'
_symmetry_space_group_name_Hall '-P 2ybc'
_symmetry_space_group_name_H-M 'P 1 21/c 1'
_atom_sites_solution_hydrogens geom
_audit_creation_method SHELXL-2016/6
_audit_update_record
;
2019-03-24 deposited with the CCDC.    2019-04-09 downloaded from the CCDC.
;
_cell_angle_alpha 90
_cell_angle_beta 99.84
_cell_angle_gamma 90
_cell_formula_units_Z 4
_cell_length_a 14.728
_cell_length_b 24.467
_cell_length_c 18.957
_cell_measurement_reflns_used 266
_cell_measurement_temperature 200(2)
_cell_measurement_theta_max 19.45
_cell_measurement_theta_min 3.01
_cell_volume 6730.660
_computing_cell_refinement 'Dirax/lsq (Duisenberg & Schreurs, 1989-2000)'
_computing_data_collection 'Collect (Bruker AXS BV, 1997-2004)'
_computing_data_reduction 'EvalCCD (Duisenberg & Schreurs 1990-2000)'
_computing_molecular_graphics 'Ortep for Windows (Farrugia, 2012)'
_computing_publication_material 'WinGX publication routines (Farrugia, 2012)'
_computing_structure_refinement 'SHELXL-2016/6 (Sheldrick, 2016)'
_computing_structure_solution 'SIR-92 (Altomare et al., 1994)'
_diffrn_ambient_temperature 200(2)
_diffrn_detector 'CCD plate'
_diffrn_detector_area_resol_mean 9
_diffrn_measured_fraction_theta_full 0.997
_diffrn_measured_fraction_theta_max 0.994
_diffrn_measurement_device '95mm CCD camera on \k-goniostat'
_diffrn_measurement_device_type KappaCCD
_diffrn_measurement_method 'CCD rotation images, thick slices'
_diffrn_orient_matrix_UB_11 0.01
_diffrn_orient_matrix_UB_12 0
_diffrn_orient_matrix_UB_13 0
_diffrn_orient_matrix_UB_21 0
_diffrn_orient_matrix_UB_22 0.01
_diffrn_orient_matrix_UB_23 0
_diffrn_orient_matrix_UB_31 0
_diffrn_orient_matrix_UB_32 0
_diffrn_orient_matrix_UB_33 0.01
_diffrn_radiation_monochromator 'horizonally mounted graphite crystal'
_diffrn_radiation_probe x-ray
_diffrn_radiation_type MoK\a
_diffrn_radiation_wavelength 0.71073
_diffrn_reflns_av_R_equivalents 0.0583
_diffrn_reflns_av_unetI/netI 0.0945
_diffrn_reflns_Laue_measured_fraction_full 0.997
_diffrn_reflns_Laue_measured_fraction_max 0.994
_diffrn_reflns_limit_h_max 18
_diffrn_reflns_limit_h_min -19
_diffrn_reflns_limit_k_max 31
_diffrn_reflns_limit_k_min -31
_diffrn_reflns_limit_l_max 24
_diffrn_reflns_limit_l_min 0
_diffrn_reflns_number 29613
_diffrn_reflns_point_group_measured_fraction_full 0.997
_diffrn_reflns_point_group_measured_fraction_max 0.994
_diffrn_reflns_theta_full 25.242
_diffrn_reflns_theta_max 27.506
_diffrn_reflns_theta_min 3.150
_diffrn_source 'Enraf Nonius FR590'
_exptl_absorpt_coefficient_mu 0.138
_exptl_absorpt_correction_T_max 0.970
_exptl_absorpt_correction_T_min 0.767
_exptl_absorpt_correction_type multi-scan
_exptl_absorpt_process_details
;
 R.H. Blessing, Acta Cryst. (1995), A51, 33-38
;
_exptl_crystal_colour white
_exptl_crystal_density_diffrn 1.136
_exptl_crystal_density_method 'not measured'
_exptl_crystal_description block
_exptl_crystal_F_000 2456
_exptl_crystal_size_max 0.43
_exptl_crystal_size_mid 0.41
_exptl_crystal_size_min 0.37
_refine_diff_density_max 0.838
_refine_diff_density_min -0.656
_refine_diff_density_rms 0.064
_refine_ls_extinction_method none
_refine_ls_goodness_of_fit_ref 1.058
_refine_ls_hydrogen_treatment constr
_refine_ls_matrix_type full
_refine_ls_number_parameters 731
_refine_ls_number_reflns 15395
_refine_ls_number_restraints 6
_refine_ls_restrained_S_all 1.059
_refine_ls_R_factor_all 0.1360
_refine_ls_R_factor_gt 0.0748
_refine_ls_shift/su_max 0.001
_refine_ls_shift/su_mean 0.000
_refine_ls_structure_factor_coef Fsqd
_refine_ls_weighting_details 'w=1/[\s^2^(Fo^2^)+(0.1201P)^2^+1.0062P] where P=(Fo^2^+2Fc^2^)/3'
_refine_ls_weighting_scheme calc
_refine_ls_wR_factor_gt 0.2029
_refine_ls_wR_factor_ref 0.2346
_reflns_Friedel_coverage 0.000
_reflns_number_gt 8426
_reflns_number_total 15395
_reflns_threshold_expression 'I > 2\s(I)'
_cod_data_source_file c9dt00761j2.cif
_cod_data_source_block 3c_CCDC1
_cod_depositor_comments 'Adding full bibliography for 7049638--7049641.cif.'
_cod_original_cell_volume 6730.9
_cod_database_code 7049640
_shelx_shelxl_version_number 2016/6
_shelx_space_group_comment
;
The symmetry employed for this shelxl refinement is uniquely defined
by the following loop, which should always be used as a source of
symmetry information in preference to the above space-group names.
They are only intended as comments.
;

loop_
_space_group_symop_operation_xyz
'x, y, z'
'-x, y+1/2, -z+1/2'
'-x, -y, -z'
'x, -y-1/2, z-1/2'

loop_
_atom_site_label
_atom_site_type_symbol
_atom_site_fract_x
_atom_site_fract_y
_atom_site_fract_z
_atom_site_U_iso_or_equiv
_atom_site_adp_type
_atom_site_occupancy
_atom_site_site_symmetry_order
_atom_site_calc_flag
_atom_site_refinement_flags_posn
_atom_site_refinement_flags_adp
Al1 Al 0.18869(5) 0.69105(3) 0.46090(4) 0.0313(2) Uani 1 1 d . .
K1 K 0.32301(6) 0.67213(3) 0.32087(4) 0.0646(3) Uani 1 1 d . .
O2 O 0.14412(11) 0.66745(7) 0.37216(10) 0.0302(4) Uani 1 1 d . .
O1 O 0.30343(11) 0.70616(7) 0.44599(9) 0.0305(4) Uani 1 1 d . .
C42 C -0.08306(17) 0.56224(10) 0.32198(15) 0.0318(6) Uani 1 1 d . .
C1 C 0.1364(2) 0.75944(13) 0.49313(19) 0.0531(8) Uani 1 1 d . .
H1A H 0.165805 0.767636 0.541163 0.080 Uiso 1 1 calc R U
H1B H 0.146790 0.788885 0.461993 0.080 Uiso 1 1 calc R U
H1C H 0.071442 0.754923 0.491866 0.080 Uiso 1 1 calc R U
C2 C 0.1769(2) 0.63092(14) 0.52720(17) 0.0477(8) Uani 1 1 d . .
H2A H 0.200305 0.642362 0.575314 0.072 Uiso 1 1 calc R U
H2B H 0.113204 0.620987 0.523349 0.072 Uiso 1 1 calc R U
H2C H 0.211496 0.599976 0.515380 0.072 Uiso 1 1 calc R U
C41 C 0.00697(17) 0.54341(10) 0.32776(14) 0.0301(6) Uani 1 1 d . .
H41 H 0.016679 0.506353 0.321042 0.036 Uiso 1 1 calc R U
C43 C -0.09409(18) 0.61824(10) 0.33124(15) 0.0337(6) Uani 1 1 d . .
H43 H -0.153497 0.632268 0.326631 0.040 Uiso 1 1 calc R U
C40 C 0.08288(17) 0.57758(10) 0.34314(13) 0.0286(5) Uani 1 1 d . .
C39 C 0.06999(17) 0.63332(10) 0.35543(13) 0.0275(5) Uani 1 1 d . .
C55 C 0.21517(18) 0.57225(10) 0.27320(15) 0.0334(6) Uani 1 1 d . .
C45 C -0.16648(19) 0.52383(11) 0.30868(18) 0.0435(7) Uani 1 1 d . .
C44 C -0.02032(17) 0.65384(10) 0.34703(14) 0.0301(6) Uani 1 1 d . .
C49 C 0.17960(17) 0.55576(10) 0.34187(14) 0.0303(6) Uani 1 1 d . .
H49 H 0.220424 0.573183 0.381795 0.036 Uiso 1 1 calc R U
C53 C 0.2079(2) 0.62567(15) 0.16506(18) 0.0552(9) Uani 1 1 d . .
H53 H 0.175774 0.649726 0.131836 0.066 Uiso 1 1 calc R U
C57 C 0.16373(19) 0.45731(11) 0.29867(18) 0.0429(7) Uani 1 1 d . .
H57 H 0.147323 0.470040 0.252008 0.051 Uiso 1 1 calc R U
C54 C 0.1682(2) 0.60776(13) 0.22277(15) 0.0430(7) Uani 1 1 d . .
H54 H 0.109671 0.619796 0.227438 0.052 Uiso 1 1 calc R U
C50 C 0.3011(2) 0.55358(12) 0.26253(19) 0.0476(8) Uani 1 1 d . .
H50 H 0.332866 0.528544 0.294535 0.057 Uiso 1 1 calc R U
C56 C 0.18693(17) 0.49435(11) 0.35489(16) 0.0355(6) Uani 1 1 d . .
C52 C 0.2945(2) 0.60786(14) 0.15705(19) 0.0559(9) Uani 1 1 d . .
H52 H 0.321465 0.620442 0.119212 0.067 Uiso 1 1 calc R U
C46 C -0.2382(2) 0.54536(15) 0.2490(2) 0.0721(12) Uani 1 1 d . .
H46A H -0.253415 0.582295 0.259449 0.108 Uiso 1 1 calc R U
H46B H -0.214397 0.544490 0.204918 0.108 Uiso 1 1 calc R U
H46C H -0.292441 0.523023 0.244571 0.108 Uiso 1 1 calc R U
C51 C 0.3402(2) 0.57143(14) 0.2054(2) 0.0581(9) Uani 1 1 d . .
H51 H 0.398027 0.558648 0.199783 0.070 Uiso 1 1 calc R U
C61 C 0.2132(2) 0.47401(13) 0.42284(19) 0.0492(8) Uani 1 1 d . .
H61 H 0.230006 0.497973 0.460916 0.059 Uiso 1 1 calc R U
C58 C 0.1651(2) 0.40159(13) 0.3122(2) 0.0563(9) Uani 1 1 d . .
H58 H 0.148478 0.377126 0.274673 0.068 Uiso 1 1 calc R U
C60 C 0.2148(3) 0.41820(15) 0.4353(2) 0.0667(10) Uani 1 1 d . .
H60 H 0.232651 0.404975 0.481585 0.080 Uiso 1 1 calc R U
C47 C -0.2091(3) 0.52233(17) 0.3782(2) 0.0741(12) Uani 1 1 d . .
H47A H -0.164337 0.508671 0.416992 0.111 Uiso 1 1 calc R U
H47B H -0.227283 0.558560 0.389374 0.111 Uiso 1 1 calc R U
H47C H -0.262098 0.498822 0.371194 0.111 Uiso 1 1 calc R U
C59 C 0.1905(3) 0.38258(14) 0.3800(3) 0.0653(11) Uani 1 1 d . .
H59 H 0.191301 0.345171 0.388787 0.078 Uiso 1 1 calc R U
C48 C -0.1404(2) 0.46558(13) 0.2944(3) 0.0708(12) Uani 1 1 d . .
H48A H -0.094661 0.452908 0.333177 0.106 Uiso 1 1 calc R U
H48B H -0.193982 0.442702 0.290243 0.106 Uiso 1 1 calc R U
H48C H -0.115939 0.464169 0.250590 0.106 Uiso 1 1 calc R U
C7D C 0.0033(6) 0.9231(5) 0.4224(6) 0.199(4) Uani 1 1 d D .
H7D H 0.065877 0.916923 0.423710 0.239 Uiso 1 1 calc R U
C63 C -0.12820(18) 0.73090(10) 0.36877(16) 0.0355(6) Uani 1 1 d . .
C62 C -0.03648(18) 0.71526(10) 0.34727(16) 0.0353(6) Uani 1 1 d . .
H62 H 0.011529 0.730226 0.384442 0.042 Uiso 1 1 calc R U
C64 C -0.1953(2) 0.76012(12) 0.32393(17) 0.0431(7) Uani 1 1 d . .
H64 H -0.184973 0.770672 0.278834 0.052 Uiso 1 1 calc R U
C66 C -0.2949(2) 0.75842(14) 0.4118(2) 0.0569(9) Uani 1 1 d . .
H66 H -0.350388 0.767591 0.426007 0.068 Uiso 1 1 calc R U
C68 C -0.1463(2) 0.71619(13) 0.43509(19) 0.0521(8) Uani 1 1 d . .
H68 H -0.101833 0.696951 0.466124 0.063 Uiso 1 1 calc R U
C65 C -0.2777(2) 0.77378(14) 0.3457(2) 0.0540(9) Uani 1 1 d . .
H65 H -0.321891 0.793582 0.315131 0.065 Uiso 1 1 calc R U
C67 C -0.2289(3) 0.72921(14) 0.4570(2) 0.0620(10) Uani 1 1 d . .
H67 H -0.239682 0.718320 0.501876 0.074 Uiso 1 1 calc R U
C69 C -0.0206(2) 0.74069(12) 0.2768(2) 0.0496(8) Uani 1 1 d . .
C70 C -0.0407(3) 0.71345(16) 0.2115(2) 0.0680(11) Uani 1 1 d . .
H70 H -0.063361 0.677935 0.210688 0.082 Uiso 1 1 calc R U
C71 C -0.0282(4) 0.7374(2) 0.1482(3) 0.0896(15) Uani 1 1 d . .
H71 H -0.042723 0.718013 0.105525 0.108 Uiso 1 1 calc R U
C74 C 0.0123(2) 0.79335(14) 0.2756(3) 0.0690(11) Uani 1 1 d . .
H74 H 0.025834 0.813115 0.317998 0.083 Uiso 1 1 calc R U
C73 C 0.0258(3) 0.81763(19) 0.2103(3) 0.0850(16) Uani 1 1 d . .
H73 H 0.048591 0.853035 0.209647 0.102 Uiso 1 1 calc R U
C72 C 0.0045(4) 0.7880(2) 0.1477(4) 0.0978(17) Uani 1 1 d . .
H72 H 0.013189 0.803661 0.104677 0.117 Uiso 1 1 calc R U
C3D C -0.1305(5) 0.9768(3) 0.3972(4) 0.135(2) Uiso 1 1 d D .
H3D H -0.159688 1.009914 0.384165 0.162 Uiso 1 1 calc R U
C2D C -0.0384(6) 0.9730(3) 0.4037(4) 0.142(2) Uiso 1 1 d D .
C4D C -0.1845(6) 0.9296(3) 0.4105(4) 0.158(3) Uiso 1 1 d D .
H4D H -0.248199 0.929950 0.396758 0.189 Uiso 1 1 calc R U
C5D C -0.1421(8) 0.8848(4) 0.4429(5) 0.195(4) Uiso 1 1 d D .
H5D H -0.171508 0.857927 0.465305 0.234 Uiso 1 1 calc R U
C1D C 0.0156(8) 1.0194(4) 0.3852(6) 0.215(4) Uiso 1 1 d . .
H1D1 H 0.079707 1.009747 0.392899 0.322 Uiso 1 1 calc R U
H1D2 H -0.004162 1.028848 0.335836 0.322 Uiso 1 1 calc R U
H1D3 H 0.006670 1.050088 0.414851 0.322 Uiso 1 1 calc R U
C6D C -0.0550(11) 0.8843(6) 0.4387(7) 0.242(6) Uiso 1 1 d D .
H6D H -0.027241 0.850432 0.448842 0.291 Uiso 1 1 calc R U
C4 C 0.38560(18) 0.78954(10) 0.47758(14) 0.0301(6) Uani 1 1 d . .
C5 C 0.45833(18) 0.81601(10) 0.51999(14) 0.0313(6) Uani 1 1 d . .
H5 H 0.465137 0.853413 0.513930 0.038 Uiso 1 1 calc R U
C26 C 0.43190(18) 0.64291(10) 0.53735(15) 0.0312(6) Uani 1 1 d . .
H26 H 0.366127 0.633913 0.527090 0.037 Uiso 1 1 calc R U
C7 C 0.51035(17) 0.73340(10) 0.57742(14) 0.0302(6) Uani 1 1 d . .
H7 H 0.552751 0.714184 0.610216 0.036 Uiso 1 1 calc R U
C8 C 0.43823(17) 0.70499(10) 0.53660(14) 0.0275(5) Uani 1 1 d . .
C9 C 0.59957(18) 0.82188(11) 0.61652(15) 0.0370(6) Uani 1 1 d . .
C3 C 0.37369(17) 0.73318(10) 0.48743(13) 0.0279(5) Uani 1 1 d . .
C20 C 0.33918(19) 0.80035(10) 0.34377(15) 0.0353(6) Uani 1 1 d . .
C33 C 0.46969(18) 0.61735(10) 0.60998(15) 0.0327(6) Uani 1 1 d . .
C6 C 0.52143(18) 0.78926(10) 0.57108(14) 0.0311(6) Uani 1 1 d . .
C13 C 0.32238(19) 0.81873(10) 0.41728(15) 0.0338(6) Uani 1 1 d . .
H13 H 0.259197 0.808042 0.420848 0.041 Uiso 1 1 calc R U
C38 C 0.4079(2) 0.60146(11) 0.65425(16) 0.0382(7) Uani 1 1 d . .
H38 H 0.344968 0.605738 0.638542 0.046 Uiso 1 1 calc R U
C27 C 0.47444(19) 0.61826(11) 0.47712(15) 0.0360(6) Uani 1 1 d . .
C14 C 0.3272(2) 0.88065(11) 0.42491(16) 0.0443(7) Uani 1 1 d . .
C37 C 0.4389(2) 0.57949(13) 0.72103(17) 0.0471(7) Uani 1 1 d . .
H37 H 0.396780 0.568791 0.749726 0.056 Uiso 1 1 calc R U
C34 C 0.5625(2) 0.60968(11) 0.63469(17) 0.0410(7) Uani 1 1 d . .
H34 H 0.604888 0.619030 0.605532 0.049 Uiso 1 1 calc R U
C35 C 0.5936(2) 0.58839(12) 0.70187(18) 0.0478(8) Uani 1 1 d . .
H35 H 0.656486 0.584130 0.718008 0.057 Uiso 1 1 calc R U
C11 C 0.6566(2) 0.85098(15) 0.5677(2) 0.0598(9) Uani 1 1 d . .
H11A H 0.617201 0.874256 0.535006 0.090 Uiso 1 1 calc R U
H11B H 0.703498 0.872619 0.596169 0.090 Uiso 1 1 calc R U
H11C H 0.684880 0.824362 0.541197 0.090 Uiso 1 1 calc R U
C28 C 0.5304(2) 0.64693(13) 0.43882(19) 0.0505(8) Uani 1 1 d . .
H28 H 0.544428 0.683164 0.450894 0.061 Uiso 1 1 calc R U
C32 C 0.4563(2) 0.56384(12) 0.45740(17) 0.0481(8) Uani 1 1 d . .
H32 H 0.418998 0.543062 0.481977 0.058 Uiso 1 1 calc R U
C30 C 0.5470(3) 0.57019(15) 0.3643(2) 0.0612(9) Uani 1 1 d . .
H30 H 0.570258 0.554223 0.326577 0.073 Uiso 1 1 calc R U
C23 C 0.3621(3) 0.76549(14) 0.20753(19) 0.0584(9) Uani 1 1 d . .
H23 H 0.369850 0.753683 0.162296 0.070 Uiso 1 1 calc R U
C25 C 0.4254(2) 0.78650(12) 0.32997(18) 0.0455(7) Uani 1 1 d . .
H25 H 0.476463 0.788595 0.366300 0.055 Uiso 1 1 calc R U
C36 C 0.5311(2) 0.57337(12) 0.74523(18) 0.0495(8) Uani 1 1 d . .
H36 H 0.551825 0.559171 0.790631 0.059 Uiso 1 1 calc R U
C31 C 0.4923(3) 0.54040(14) 0.4025(2) 0.0630(10) Uani 1 1 d . .
H31 H 0.479760 0.503934 0.390946 0.076 Uiso 1 1 calc R U
C12 C 0.6648(3) 0.78598(16) 0.6666(2) 0.0724(12) Uani 1 1 d . .
H12A H 0.692310 0.759584 0.639244 0.109 Uiso 1 1 calc R U
H12B H 0.712203 0.808143 0.693644 0.109 Uiso 1 1 calc R U
H12C H 0.631398 0.767413 0.698698 0.109 Uiso 1 1 calc R U
C24 C 0.4361(3) 0.76933(14) 0.2615(2) 0.0581(9) Uani 1 1 d . .
H24 H 0.494516 0.760415 0.252595 0.070 Uiso 1 1 calc R U
C29 C 0.5667(3) 0.62345(16) 0.3826(2) 0.0651(10) Uani 1 1 d . .
H29 H 0.603998 0.643932 0.357737 0.078 Uiso 1 1 calc R U
C21 C 0.2650(2) 0.79670(14) 0.28793(16) 0.0488(8) Uani 1 1 d . .
H21 H 0.206427 0.806200 0.295739 0.059 Uiso 1 1 calc R U
C15 C 0.3943(3) 0.91149(13) 0.40165(18) 0.0652(11) Uani 1 1 d . .
H15 H 0.435974 0.894749 0.376801 0.078 Uiso 1 1 calc R U
C16 C 0.4007(4) 0.96751(16) 0.4148(2) 0.0919(16) Uani 1 1 d . .
H16 H 0.447282 0.987813 0.399804 0.110 Uiso 1 1 calc R U
C19 C 0.2640(3) 0.90631(15) 0.4600(2) 0.0719(11) Uani 1 1 d . .
H19 H 0.217959 0.886054 0.475814 0.086 Uiso 1 1 calc R U
C10 C 0.5559(3) 0.86369(17) 0.6595(2) 0.0727(12) Uani 1 1 d . .
H10A H 0.514535 0.886409 0.627486 0.109 Uiso 1 1 calc R U
H10B H 0.522397 0.845190 0.691554 0.109 Uiso 1 1 calc R U
H10C H 0.603201 0.885920 0.686499 0.109 Uiso 1 1 calc R U
C22 C 0.2772(3) 0.77903(15) 0.22045(18) 0.0612(10) Uani 1 1 d . .
H22 H 0.226565 0.776473 0.183826 0.073 Uiso 1 1 calc R U
C17 C 0.3396(4) 0.9920(3) 0.4492(3) 0.1001(16) Uiso 1 1 d . .
H17 H 0.344784 1.029391 0.458110 0.120 Uiso 1 1 calc R U
C18 C 0.2695(4) 0.9634(2) 0.4718(3) 0.1091(19) Uani 1 1 d . .
H18 H 0.226584 0.981269 0.494268 0.131 Uiso 1 1 calc R U

loop_
_atom_site_aniso_label
_atom_site_aniso_U_11
_atom_site_aniso_U_22
_atom_site_aniso_U_33
_atom_site_aniso_U_23
_atom_site_aniso_U_13
_atom_site_aniso_U_12
Al1 0.0286(4) 0.0293(4) 0.0356(5) -0.0046(3) 0.0044(3) -0.0027(3)
K1 0.0985(7) 0.0476(4) 0.0545(5) -0.0197(4) 0.0325(4) -0.0355(4)
O2 0.0257(9) 0.0254(9) 0.0377(10) -0.0024(8) 0.0004(7) -0.0043(7)
O1 0.0286(9) 0.0250(9) 0.0363(10) -0.0046(8) 0.0014(8) -0.0047(7)
C42 0.0253(13) 0.0256(13) 0.0429(16) -0.0021(11) 0.0015(11) -0.0028(10)
C1 0.0460(18) 0.0496(19) 0.066(2) -0.0207(16) 0.0164(16) -0.0002(15)
C2 0.0406(17) 0.058(2) 0.0445(18) 0.0033(15) 0.0081(14) -0.0114(14)
C41 0.0274(13) 0.0229(12) 0.0397(15) -0.0011(11) 0.0050(11) 0.0023(10)
C43 0.0240(13) 0.0303(14) 0.0461(16) -0.0005(12) 0.0043(11) 0.0040(10)
C40 0.0272(13) 0.0269(13) 0.0309(14) 0.0003(11) 0.0031(10) 0.0007(10)
C39 0.0267(13) 0.0265(13) 0.0277(13) -0.0001(10) 0.0004(10) -0.0019(10)
C55 0.0300(14) 0.0249(13) 0.0454(16) -0.0056(12) 0.0067(12) -0.0044(11)
C45 0.0274(14) 0.0297(14) 0.071(2) -0.0033(14) 0.0027(14) -0.0027(11)
C44 0.0319(14) 0.0219(12) 0.0353(15) -0.0006(11) 0.0024(11) 0.0013(10)
C49 0.0253(13) 0.0240(13) 0.0397(15) -0.0013(11) 0.0007(11) 0.0011(10)
C53 0.062(2) 0.062(2) 0.0414(18) 0.0047(16) 0.0098(16) -0.0036(17)
C57 0.0329(15) 0.0304(15) 0.066(2) -0.0035(14) 0.0117(14) -0.0007(12)
C54 0.0399(17) 0.0491(18) 0.0393(17) 0.0004(14) 0.0049(13) 0.0029(13)
C50 0.0363(16) 0.0315(15) 0.077(2) 0.0052(15) 0.0162(15) 0.0003(12)
C56 0.0200(13) 0.0278(14) 0.0586(19) 0.0058(13) 0.0061(12) 0.0035(10)
C52 0.062(2) 0.058(2) 0.052(2) -0.0050(17) 0.0220(17) -0.0154(17)
C46 0.048(2) 0.056(2) 0.099(3) 0.011(2) -0.0269(19) -0.0159(17)
C51 0.049(2) 0.050(2) 0.082(3) -0.0051(19) 0.0305(19) -0.0048(16)
C61 0.0483(19) 0.0408(17) 0.058(2) 0.0108(15) 0.0085(15) 0.0058(14)
C58 0.0429(18) 0.0311(16) 0.098(3) -0.0088(18) 0.0217(18) -0.0021(13)
C60 0.070(2) 0.048(2) 0.083(3) 0.029(2) 0.017(2) 0.0104(18)
C47 0.053(2) 0.068(2) 0.107(3) 0.001(2) 0.029(2) -0.0199(18)
C59 0.059(2) 0.0334(18) 0.106(3) 0.017(2) 0.022(2) 0.0056(16)
C48 0.0407(19) 0.0348(17) 0.135(4) -0.019(2) 0.010(2) -0.0104(14)
C7D 0.132(7) 0.195(9) 0.274(12) -0.012(8) 0.039(7) 0.071(7)
C63 0.0329(14) 0.0235(13) 0.0479(18) -0.0073(12) 0.0009(12) -0.0005(11)
C62 0.0292(14) 0.0235(13) 0.0507(17) 0.0001(12) -0.0002(12) 0.0027(10)
C64 0.0358(16) 0.0391(16) 0.0512(18) -0.0069(14) -0.0011(13) 0.0047(12)
C66 0.0414(19) 0.051(2) 0.081(3) -0.0177(18) 0.0178(18) 0.0043(15)
C68 0.055(2) 0.0419(18) 0.061(2) 0.0066(16) 0.0141(16) 0.0148(15)
C65 0.0356(17) 0.0515(19) 0.070(2) -0.0135(17) -0.0041(16) 0.0093(14)
C67 0.072(2) 0.053(2) 0.068(2) 0.0027(18) 0.029(2) 0.0089(18)
C69 0.0312(16) 0.0356(16) 0.083(3) 0.0191(17) 0.0114(15) 0.0102(12)
C70 0.087(3) 0.056(2) 0.066(3) 0.016(2) 0.028(2) 0.020(2)
C71 0.112(4) 0.087(3) 0.077(3) 0.033(3) 0.037(3) 0.029(3)
C74 0.0413(19) 0.045(2) 0.120(3) 0.028(2) 0.011(2) 0.0050(15)
C73 0.053(2) 0.062(3) 0.141(5) 0.061(3) 0.020(3) 0.006(2)
C72 0.083(3) 0.101(4) 0.118(5) 0.053(4) 0.042(3) 0.029(3)
C4 0.0331(14) 0.0221(12) 0.0333(14) -0.0010(11) 0.0005(11) -0.0004(10)
C5 0.0356(14) 0.0204(12) 0.0361(15) -0.0023(11) 0.0009(11) -0.0054(10)
C26 0.0288(13) 0.0205(12) 0.0436(16) 0.0025(11) 0.0046(11) -0.0018(10)
C7 0.0265(13) 0.0290(13) 0.0342(14) 0.0029(11) 0.0027(11) -0.0009(10)
C8 0.0270(13) 0.0218(12) 0.0344(14) 0.0003(10) 0.0069(11) 0.0004(10)
C9 0.0314(15) 0.0345(15) 0.0419(16) -0.0017(12) -0.0027(12) -0.0103(11)
C3 0.0255(13) 0.0255(13) 0.0321(14) -0.0059(11) 0.0036(10) -0.0037(10)
C20 0.0430(16) 0.0260(13) 0.0353(15) 0.0041(11) 0.0025(12) -0.0066(11)
C33 0.0340(14) 0.0178(12) 0.0468(16) -0.0029(11) 0.0079(12) 0.0000(10)
C6 0.0314(14) 0.0276(13) 0.0332(14) -0.0028(11) 0.0026(11) -0.0066(10)
C13 0.0336(14) 0.0259(13) 0.0393(16) 0.0000(11) -0.0016(12) -0.0004(11)
C38 0.0361(15) 0.0325(15) 0.0463(17) -0.0004(13) 0.0080(13) -0.0038(12)
C27 0.0346(15) 0.0261(13) 0.0443(16) -0.0028(12) -0.0020(12) 0.0043(11)
C14 0.061(2) 0.0257(14) 0.0380(16) 0.0024(12) -0.0139(14) 0.0071(13)
C37 0.053(2) 0.0442(17) 0.0464(18) 0.0027(14) 0.0143(15) -0.0068(15)
C34 0.0356(16) 0.0321(15) 0.0563(19) 0.0086(13) 0.0107(13) 0.0036(12)
C35 0.0404(17) 0.0391(17) 0.060(2) 0.0044(15) -0.0021(15) 0.0080(13)
C11 0.050(2) 0.059(2) 0.067(2) 0.0039(18) 0.0021(17) -0.0277(17)
C28 0.0504(19) 0.0353(16) 0.071(2) -0.0122(15) 0.0243(17) -0.0045(14)
C32 0.068(2) 0.0281(15) 0.0467(18) -0.0002(13) 0.0049(15) -0.0008(14)
C30 0.067(2) 0.056(2) 0.060(2) -0.0144(18) 0.0102(18) 0.0138(18)
C23 0.079(3) 0.056(2) 0.044(2) -0.0072(16) 0.0218(19) -0.0208(19)
C25 0.0388(17) 0.0407(17) 0.057(2) -0.0028(15) 0.0080(14) -0.0100(13)
C36 0.064(2) 0.0389(17) 0.0434(18) 0.0046(14) 0.0040(16) 0.0049(15)
C31 0.094(3) 0.0320(17) 0.058(2) -0.0129(16) -0.002(2) 0.0117(18)
C12 0.055(2) 0.060(2) 0.088(3) 0.015(2) -0.0281(19) -0.0234(18)
C24 0.059(2) 0.053(2) 0.068(2) -0.0089(18) 0.0289(19) -0.0132(16)
C29 0.066(2) 0.060(2) 0.077(3) -0.009(2) 0.034(2) 0.0035(18)
C21 0.0430(18) 0.063(2) 0.0380(17) -0.0010(15) -0.0010(14) -0.0002(15)
C15 0.112(3) 0.0324(17) 0.047(2) 0.0072(15) 0.0022(19) -0.0132(19)
C16 0.155(5) 0.048(2) 0.066(3) 0.017(2) 0.000(3) -0.033(3)
C19 0.088(3) 0.044(2) 0.076(3) -0.0126(18) -0.007(2) 0.0252(19)
C10 0.050(2) 0.090(3) 0.075(3) -0.047(2) 0.0006(18) -0.0115(19)
C22 0.074(3) 0.069(2) 0.0363(18) -0.0027(16) -0.0020(17) -0.0099(19)
C18 0.131(5) 0.077(3) 0.109(4) -0.035(3) -0.010(3) 0.057(3)

loop_
_atom_type_symbol
_atom_type_description
_atom_type_scat_dispersion_real
_atom_type_scat_dispersion_imag
_atom_type_scat_source
C C 0.0033 0.0016 'International Tables Vol C Tables 4.2.6.8 and 6.1.1.4'
H H 0.0000 0.0000 'International Tables Vol C Tables 4.2.6.8 and 6.1.1.4'
Al Al 0.0645 0.0514 'International Tables Vol C Tables 4.2.6.8 and 6.1.1.4'
K K 0.2009 0.2494 'International Tables Vol C Tables 4.2.6.8 and 6.1.1.4'
O O 0.0106 0.0060 'International Tables Vol C Tables 4.2.6.8 and 6.1.1.4'

loop_
_geom_angle_atom_site_label_1
_geom_angle_atom_site_label_2
_geom_angle_atom_site_label_3
_geom_angle
O2 Al1 O1 97.00(9)
O2 Al1 C2 107.53(12)
O1 Al1 C2 116.30(12)
O2 Al1 C1 117.52(13)
O1 Al1 C1 107.44(11)
C2 Al1 C1 110.74(15)
O2 Al1 K1 55.00(6)
O1 Al1 K1 42.39(6)
C2 Al1 K1 119.71(10)
C1 Al1 K1 128.84(11)
O1 K1 O2 57.62(5)
O1 K1 C55 114.07(7)
O2 K1 C55 66.97(6)
O1 K1 C50 127.55(8)
O2 K1 C50 92.11(6)
C55 K1 C50 26.41(7)
O1 K1 C54 121.87(7)
O2 K1 C54 64.85(7)
C55 K1 C54 26.21(8)
C50 K1 C54 44.99(8)
O1 K1 C25 77.98(7)
O2 K1 C25 117.25(7)
C55 K1 C25 165.42(9)
C50 K1 C25 149.83(8)
C54 K1 C25 140.57(9)
O1 K1 C20 64.64(6)
O2 K1 C20 92.49(6)
C55 K1 C20 151.60(8)
C50 K1 C20 167.18(9)
C54 K1 C20 127.79(8)
C25 K1 C20 25.19(7)
O1 K1 C21 78.67(7)
O2 K1 C21 83.00(7)
C55 K1 C21 127.86(8)
C50 K1 C21 144.46(9)
C54 K1 C21 102.81(8)
C25 K1 C21 43.77(8)
C20 K1 C21 25.17(7)
O1 K1 C24 103.27(8)
O2 K1 C24 133.36(8)
C55 K1 C24 141.64(9)
C50 K1 C24 126.53(9)
C54 K1 C24 122.37(9)
C25 K1 C24 25.30(8)
C20 K1 C24 44.35(8)
C21 K1 C24 50.49(9)
O1 K1 C22 103.61(8)
O2 K1 C22 96.69(8)
C55 K1 C22 116.04(9)
C50 K1 C22 123.19(9)
C54 K1 C22 89.98(9)
C25 K1 C22 50.82(9)
C20 K1 C22 44.30(8)
C21 K1 C22 24.95(8)
C24 K1 C22 42.70(10)
O1 K1 C23 116.19(8)
O2 K1 C23 120.77(9)
C55 K1 C23 121.50(9)
C50 K1 C23 116.12(9)
C54 K1 C23 98.91(9)
C25 K1 C23 43.94(9)
C20 K1 C23 51.56(8)
C21 K1 C23 43.41(9)
C24 K1 C23 24.34(9)
C22 K1 C23 24.12(9)
O1 K1 C51 151.20(8)
O2 K1 C51 111.02(7)
C55 K1 C51 44.67(7)
C50 K1 C51 24.44(8)
C54 K1 C51 50.50(8)
C25 K1 C51 126.82(8)
C20 K1 C51 143.98(8)
C21 K1 C51 128.61(9)
C24 K1 C51 102.40(9)
C22 K1 C51 104.05(9)
C23 K1 C51 92.49(9)
C39 O2 Al1 124.31(16)
C39 O2 K1 131.81(14)
Al1 O2 K1 95.28(7)
C3 O1 Al1 130.70(16)
C3 O1 K1 119.70(14)
Al1 O1 K1 109.53(8)
C41 C42 C43 116.5(2)
C41 C42 C45 122.4(2)
C43 C42 C45 121.0(2)
C40 C41 C42 122.7(2)
C44 C43 C42 122.8(2)
C41 C40 C39 119.6(2)
C41 C40 C49 120.5(2)
C39 C40 C49 119.8(2)
O2 C39 C40 120.5(2)
O2 C39 C44 120.7(2)
C40 C39 C44 118.8(2)
C54 C55 C50 117.6(3)
C54 C55 C49 123.1(2)
C50 C55 C49 119.1(2)
C54 C55 K1 82.63(17)
C50 C55 K1 82.07(16)
C49 C55 K1 101.55(15)
C46 C45 C48 111.2(3)
C46 C45 C42 110.4(3)
C48 C45 C42 112.7(2)
C46 C45 C47 108.2(3)
C48 C45 C47 106.4(3)
C42 C45 C47 107.7(3)
C43 C44 C39 119.5(2)
C43 C44 C62 120.3(2)
C39 C44 C62 119.9(2)
C56 C49 C40 112.5(2)
C56 C49 C55 111.8(2)
C40 C49 C55 112.1(2)
C52 C53 C54 120.3(3)
C52 C53 K1 82.3(2)
C54 C53 K1 68.36(18)
C58 C57 C56 120.2(3)
C55 C54 C53 120.8(3)
C55 C54 K1 71.16(16)
C53 C54 K1 87.0(2)
C51 C50 C55 121.4(3)
C51 C50 K1 87.24(19)
C55 C50 K1 71.52(16)
C61 C56 C57 118.3(3)
C61 C56 C49 120.7(3)
C57 C56 C49 121.0(3)
C51 C52 C53 119.3(3)
C51 C52 K1 73.9(2)
C53 C52 K1 74.28(19)
C52 C51 C50 120.5(3)
C52 C51 K1 82.8(2)
C50 C51 K1 68.32(18)
C56 C61 C60 120.7(3)
C59 C58 C57 120.3(3)
C59 C60 C61 120.3(4)
C58 C59 C60 120.2(3)
C6D C7D C2D 114.0(10)
C68 C63 C64 117.8(3)
C68 C63 C62 119.8(3)
C64 C63 C62 122.4(3)
C44 C62 C69 110.6(2)
C44 C62 C63 113.3(2)
C69 C62 C63 114.0(2)
C63 C64 C65 120.6(3)
C65 C66 C67 119.2(3)
C63 C68 C67 122.0(3)
C66 C65 C64 120.8(3)
C66 C67 C68 119.5(3)
C74 C69 C70 117.0(4)
C74 C69 C62 120.1(3)
C70 C69 C62 122.8(3)
C71 C70 C69 122.2(4)
C72 C71 C70 120.3(5)
C69 C74 C73 120.6(5)
C72 C73 C74 119.1(4)
C71 C72 C73 120.9(5)
C2D C3D C4D 120.2(8)
C3D C2D C7D 118.8(8)
C3D C2D C1D 120.3(9)
C7D C2D C1D 120.7(9)
C5D C4D C3D 120.0(9)
C6D C5D C4D 111.3(12)
C5D C6D C7D 132.9(14)
C5 C4 C3 118.9(2)
C5 C4 C13 122.0(2)
C3 C4 C13 119.0(2)
C4 C5 C6 123.0(2)
C27 C26 C8 110.8(2)
C27 C26 C33 112.4(2)
C8 C26 C33 113.8(2)
C6 C7 C8 122.4(2)
C7 C8 C3 119.6(2)
C7 C8 C26 122.4(2)
C3 C8 C26 117.6(2)
C12 C9 C10 109.7(3)
C12 C9 C11 107.2(3)
C10 C9 C11 109.8(3)
C12 C9 C6 112.6(2)
C10 C9 C6 107.8(2)
C11 C9 C6 109.8(2)
O1 C3 C8 120.7(2)
O1 C3 C4 120.0(2)
C8 C3 C4 119.2(2)
O1 C3 K1 40.34(11)
C8 C3 K1 114.38(16)
C4 C3 K1 108.34(16)
C25 C20 C21 117.9(3)
C25 C20 C13 122.9(3)
C21 C20 C13 119.1(3)
C25 C20 K1 77.37(16)
C21 C20 K1 78.52(18)
C13 C20 K1 113.39(15)
C34 C33 C38 117.9(3)
C34 C33 C26 123.3(2)
C38 C33 C26 118.8(2)
C7 C6 C5 116.9(2)
C7 C6 C9 123.5(2)
C5 C6 C9 119.6(2)
C14 C13 C4 112.5(2)
C14 C13 C20 111.6(2)
C4 C13 C20 111.9(2)
C37 C38 C33 120.9(3)
C28 C27 C32 116.6(3)
C28 C27 C26 123.7(2)
C32 C27 C26 119.7(3)
C15 C14 C19 119.0(3)
C15 C14 C13 122.7(3)
C19 C14 C13 118.2(3)
C36 C37 C38 120.3(3)
C35 C34 C33 121.2(3)
C34 C35 C36 119.9(3)
C27 C28 C29 122.3(3)
C27 C28 K1 83.78(18)
C29 C28 K1 89.5(2)
C31 C32 C27 121.4(3)
C29 C30 C31 119.1(3)
C22 C23 C24 119.4(3)
C22 C23 K1 77.3(2)
C24 C23 K1 76.3(2)
C20 C25 C24 120.2(3)
C20 C25 K1 77.44(16)
C24 C25 K1 79.19(18)
C37 C36 C35 119.7(3)
C32 C31 C30 120.9(3)
C23 C24 C25 120.9(3)
C23 C24 K1 79.4(2)
C25 C24 K1 75.51(17)
C30 C29 C28 119.7(3)
C20 C21 C22 120.9(3)
C20 C21 K1 76.31(17)
C22 C21 K1 79.1(2)
C14 C15 C16 120.8(4)
C17 C16 C15 119.8(5)
C14 C19 C18 119.9(5)
C23 C22 C21 120.7(3)
C23 C22 K1 78.6(2)
C21 C22 K1 75.9(2)
C16 C17 C18 121.7(5)
C17 C18 C19 118.7(5)

loop_
_geom_bond_atom_site_label_1
_geom_bond_atom_site_label_2
_geom_bond_distance
Al1 O2 1.7934(19)
Al1 O1 1.7988(18)
Al1 C2 1.962(3)
Al1 C1 1.981(3)
Al1 K1 3.6014(11)
K1 O1 2.5761(19)
K1 O2 2.9625(19)
K1 C55 2.970(3)
K1 C50 3.102(3)
K1 C54 3.112(3)
K1 C25 3.170(3)
K1 C20 3.170(3)
K1 C21 3.198(3)
K1 C24 3.216(3)
K1 C22 3.237(4)
K1 C23 3.254(3)
K1 C51 3.334(4)
O2 C39 1.368(3)
O1 C3 1.359(3)
C42 C41 1.390(3)
C42 C43 1.394(4)
C42 C45 1.533(4)
C41 C40 1.387(3)
C43 C44 1.385(4)
C40 C39 1.402(3)
C40 C49 1.525(3)
C39 C44 1.405(3)
C55 C54 1.386(4)
C55 C50 1.393(4)
C55 C49 1.538(4)
C45 C46 1.505(5)
C45 C48 1.513(4)
C45 C47 1.554(5)
C44 C62 1.522(3)
C49 C56 1.524(3)
C53 C52 1.381(5)
C53 C54 1.396(4)
C57 C58 1.387(4)
C57 C56 1.396(4)
C50 C51 1.381(5)
C56 C61 1.373(4)
C52 C51 1.371(5)
C61 C60 1.385(5)
C58 C59 1.359(5)
C60 C59 1.363(6)
C7D C6D 1.351(12)
C7D C2D 1.384(11)
C63 C68 1.377(4)
C63 C64 1.387(4)
C63 C62 1.525(4)
C62 C69 1.527(4)
C64 C65 1.389(4)
C66 C65 1.373(5)
C66 C67 1.381(5)
C68 C67 1.389(5)
C69 C74 1.378(5)
C69 C70 1.392(5)
C70 C71 1.376(6)
C71 C72 1.331(7)
C74 C73 1.417(6)
C73 C72 1.380(7)
C3D C2D 1.345(8)
C3D C4D 1.449(9)
C2D C1D 1.463(11)
C4D C5D 1.354(10)
C5D C6D 1.298(14)
C4 C5 1.385(4)
C4 C3 1.407(3)
C4 C13 1.523(4)
C5 C6 1.386(4)
C26 C27 1.518(4)
C26 C8 1.522(3)
C26 C33 1.528(4)
C7 C6 1.384(3)
C7 C8 1.389(4)
C8 C3 1.395(4)
C9 C12 1.511(5)
C9 C10 1.517(5)
C9 C11 1.528(4)
C9 C6 1.538(4)
C20 C25 1.382(4)
C20 C21 1.388(4)
C20 C13 1.524(4)
C33 C34 1.380(4)
C33 C38 1.394(4)
C13 C14 1.522(4)
C38 C37 1.379(4)
C27 C28 1.380(4)
C27 C32 1.396(4)
C14 C15 1.374(5)
C14 C19 1.384(5)
C37 C36 1.365(4)
C34 C35 1.380(4)
C35 C36 1.385(5)
C28 C29 1.394(5)
C32 C31 1.372(5)
C30 C29 1.367(5)
C30 C31 1.380(5)
C23 C22 1.356(5)
C23 C24 1.365(5)
C25 C24 1.399(5)
C21 C22 1.390(5)
C15 C16 1.394(5)
C16 C17 1.340(7)
C19 C18 1.416(6)
C17 C18 1.374(8)
